data_4340847
loop_
_publ_author_name
'Liu, Hsin-Kuan'
'Ramachandran, Eswaran'
'Chen, Yi-Hsin'
'Chang, Wen-Jung'
'Lii, Kwang-Hwa'

_publ_section_title
;
 High-temperature, high-pressure hydrothermal synthesis, characterization,
 and structural relationships of layered uranyl arsenates.
;
_journal_issue 17
_journal_name_full 'Inorganic chemistry'
_journal_page_first 9065
_journal_page_last 9072
_journal_paper_doi 10.1021/ic501091g
_journal_volume 53
_journal_year 2014
_chemical_formula_sum 'As2 K4 O16 U3'
_chemical_formula_weight 1276.33
_chemical_name_systematic
; 
 ? 
;
_space_group_IT_number 14
_symmetry_cell_setting monoclinic
_symmetry_space_group_name_Hall '-P 2ybc'
_symmetry_space_group_name_H-M 'P 1 21/c 1'
_atom_sites_solution_hydrogens none
_atom_sites_solution_primary direct
_atom_sites_solution_secondary difmap
_audit_creation_method SHELXL-97
_cell_angle_alpha 90.00
_cell_angle_beta 98.8014(16)
_cell_angle_gamma 90.00
_cell_formula_units_Z 2
_cell_length_a 6.7852(3)
_cell_length_b 17.3640(8)
_cell_length_c 7.1151(3)
_cell_measurement_temperature 296(2)
_cell_volume 828.42(6)
_computing_molecular_graphics Diamond
_computing_structure_refinement 'SHELXL-97 (Sheldrick, 1997)'
_computing_structure_solution 'SHELXS-97 (Sheldrick, 1990)'
_diffrn_ambient_temperature 296(2)
_diffrn_measured_fraction_theta_full 0.991
_diffrn_measured_fraction_theta_max 0.991
_diffrn_measurement_device_type 'CCD area detector'
_diffrn_measurement_method 'phi and omega scans'
_diffrn_radiation_monochromator graphite
_diffrn_radiation_source 'fine-focus sealed tube'
_diffrn_radiation_type MoK\a
_diffrn_radiation_wavelength 0.71073
_diffrn_reflns_av_R_equivalents 0.0473
_diffrn_reflns_av_sigmaI/netI 0.0369
_diffrn_reflns_limit_h_max 9
_diffrn_reflns_limit_h_min -8
_diffrn_reflns_limit_k_max 21
_diffrn_reflns_limit_k_min -23
_diffrn_reflns_limit_l_max 9
_diffrn_reflns_limit_l_min -9
_diffrn_reflns_number 15100
_diffrn_reflns_theta_full 28.44
_diffrn_reflns_theta_max 28.44
_diffrn_reflns_theta_min 2.35
_exptl_absorpt_coefficient_mu 34.297
_exptl_absorpt_correction_T_max 0.746
_exptl_absorpt_correction_T_min 0.462
_exptl_absorpt_correction_type empirical
_exptl_absorpt_process_details 'SADABS program'
_exptl_crystal_colour yellow
_exptl_crystal_density_diffrn 5.117
_exptl_crystal_density_meas ?
_exptl_crystal_density_method 'not measured'
_exptl_crystal_description plate
_exptl_crystal_F_000 1092
_exptl_crystal_size_max 0.11
_exptl_crystal_size_mid 0.10
_exptl_crystal_size_min 0.01
_refine_diff_density_max 1.999
_refine_diff_density_min -2.566
_refine_diff_density_rms 0.593
_refine_ls_extinction_coef 0.00209(15)
_refine_ls_extinction_expression Fc^*^=kFc[1+0.001xFc^2^\l^3^/sin(2\q)]^-1/4^
_refine_ls_extinction_method SHELXL
_refine_ls_goodness_of_fit_ref 1.108
_refine_ls_hydrogen_treatment none
_refine_ls_matrix_type full
_refine_ls_number_parameters 116
_refine_ls_number_reflns 2063
_refine_ls_number_restraints 0
_refine_ls_restrained_S_all 1.108
_refine_ls_R_factor_all 0.0306
_refine_ls_R_factor_gt 0.0269
_refine_ls_shift/su_max 0.000
_refine_ls_shift/su_mean 0.000
_refine_ls_structure_factor_coef Fsqd
_refine_ls_weighting_details 'calc w=1/[\s^2^(Fo^2^)+(0.0399P)^2^+0.0000P] where P=(Fo^2^+2Fc^2^)/3'
_refine_ls_weighting_scheme calc
_refine_ls_wR_factor_gt 0.0675
_refine_ls_wR_factor_ref 0.0689
_reflns_number_gt 1866
_reflns_number_total 2063
_reflns_threshold_expression >2sigma(I)
_cod_data_source_file ic501091g_si_002.cif
_cod_data_source_block erc09a4_0m
_cod_depositor_comments
;Adding full bibliography for 4340845--4340849.cif.

The following automatic conversions were performed:

'_exptl_crystal_density_meas' value 'not measured' was changed to '?'
- the value is perceived as not measured.

Automatic conversion script
Id: cif_fix_values 3008 2015-01-20 13:52:24Z robertas 
;
_cod_original_sg_symbol_H-M P2(1)/c
_cod_database_code 4340847

loop_
_symmetry_equiv_pos_as_xyz
'x, y, z'
'-x, y+1/2, -z+1/2'
'-x, -y, -z'
'x, -y-1/2, z-1/2'

loop_
_atom_site_label
_atom_site_type_symbol
_atom_site_fract_x
_atom_site_fract_y
_atom_site_fract_z
_atom_site_U_iso_or_equiv
_atom_site_adp_type
_atom_site_occupancy
_atom_site_symmetry_multiplicity
_atom_site_calc_flag
_atom_site_refinement_flags
K1 K 0.03803(19) 0.55113(7) 0.25737(17) 0.0178(3) Uani 1 1 d .
K2 K 0.8284(3) 0.20183(9) 0.7224(3) 0.0391(5) Uani 1 1 d .
U1 U 0.42999(3) 0.102921(12) 0.98432(3) 0.00799(11) Uani 1 1 d .
U2 U 0.5000 0.0000 0.5000 0.00857(11) Uani 1 2 d S
As1 As 0.29912(10) 0.18135(3) 0.47039(8) 0.00959(15) Uani 1 1 d .
O1 O 0.0551(8) 0.1886(3) 0.4519(8) 0.0273(12) Uani 1 1 d .
O2 O 0.4172(8) 0.2348(3) 0.9743(7) 0.0309(13) Uani 1 1 d .
O3 O 0.4141(7) 0.1273(2) 0.6553(6) 0.0173(10) Uani 1 1 d .
O4 O 0.3686(8) 0.1222(2) 0.3026(6) 0.0204(11) Uani 1 1 d .
O5 O 0.1625(7) 0.0847(3) 0.9392(6) 0.0172(10) Uani 1 1 d .
O6 O 0.6935(7) 0.1270(3) 0.0184(7) 0.0205(10) Uani 1 1 d .
O7 O 0.4827(7) 0.5025(2) 0.3146(6) 0.0153(10) Uani 1 1 d .
O8 O 0.7547(7) 0.0339(3) 0.5437(6) 0.0168(10) Uani 1 1 d .

loop_
_atom_site_aniso_label
_atom_site_aniso_U_11
_atom_site_aniso_U_22
_atom_site_aniso_U_33
_atom_site_aniso_U_23
_atom_site_aniso_U_13
_atom_site_aniso_U_12
K1 0.0176(8) 0.0196(7) 0.0156(7) -0.0007(6) 0.0003(6) -0.0006(6)
K2 0.0451(11) 0.0495(11) 0.0259(10) -0.0068(7) 0.0158(8) -0.0219(9)
U1 0.01108(17) 0.00669(15) 0.00645(14) 0.00068(7) 0.00213(10) 0.00137(8)
U2 0.0114(2) 0.00847(18) 0.00623(17) 0.00048(10) 0.00265(13) 0.00102(12)
As1 0.0159(3) 0.0057(3) 0.0072(3) 0.0001(2) 0.0020(2) 0.0021(2)
O1 0.019(3) 0.036(3) 0.028(3) -0.001(2) 0.005(2) 0.009(2)
O2 0.049(4) 0.011(3) 0.033(3) 0.002(2) 0.007(3) 0.010(2)
O3 0.025(3) 0.018(2) 0.007(2) 0.0042(18) -0.0007(19) 0.007(2)
O4 0.037(3) 0.017(2) 0.008(2) -0.0044(17) 0.007(2) 0.009(2)
O5 0.015(2) 0.022(2) 0.015(2) -0.0029(19) 0.0034(19) 0.000(2)
O6 0.014(3) 0.025(3) 0.023(3) 0.009(2) 0.003(2) 0.006(2)
O7 0.028(3) 0.009(2) 0.009(2) -0.0013(15) 0.0046(19) -0.0075(19)
O8 0.016(3) 0.018(2) 0.016(2) 0.0033(18) 0.0007(19) 0.003(2)

loop_
_atom_type_symbol
_atom_type_description
_atom_type_scat_dispersion_real
_atom_type_scat_dispersion_imag
_atom_type_scat_source
O O 0.0106 0.0060 'International Tables Vol C Tables 4.2.6.8 and 6.1.1.4'
K K 0.2009 0.2494 'International Tables Vol C Tables 4.2.6.8 and 6.1.1.4'
As As 0.0499 2.0058 'International Tables Vol C Tables 4.2.6.8 and 6.1.1.4'
U U -9.6767 9.6646 'International Tables Vol C Tables 4.2.6.8 and 6.1.1.4'

loop_
_geom_angle_atom_site_label_1
_geom_angle_atom_site_label_2
_geom_angle_atom_site_label_3
_geom_angle
_geom_angle_site_symmetry_1
_geom_angle_site_symmetry_3
O6 K1 O8 176.16(14) 2_655 4_465
O6 K1 O8 98.02(14) 2_655 2_655
O8 K1 O8 84.68(14) 4_465 2_655
O6 K1 O5 90.59(15) 2_655 4_565
O8 K1 O5 86.38(14) 4_465 4_565
O8 K1 O5 96.66(14) 2_655 4_565
O6 K1 O5 78.28(15) 2_655 2_556
O8 K1 O5 99.25(14) 4_465 2_556
O8 K1 O5 174.06(13) 2_655 2_556
O5 K1 O5 88.07(14) 4_565 2_556
O6 K1 O1 88.53(16) 2_655 2
O8 K1 O1 94.73(15) 4_465 2
O8 K1 O1 77.40(15) 2_655 2
O5 K1 O1 173.81(14) 4_565 2
O5 K1 O1 97.75(15) 2_556 2
O6 K1 O4 115.09(14) 2_655 2
O8 K1 O4 65.41(13) 4_465 2
O8 K1 O4 120.23(13) 2_655 2
O5 K1 O4 128.94(13) 4_565 2
O5 K1 O4 58.33(13) 2_556 2
O1 K1 O4 56.69(13) 2 2
O6 K1 O7 58.60(13) 2_655 .
O8 K1 O7 121.32(12) 4_465 .
O8 K1 O7 57.97(13) 2_655 .
O5 K1 O7 58.91(12) 4_565 .
O5 K1 O7 122.45(13) 2_556 .
O1 K1 O7 115.66(13) 2 .
O4 K1 O7 171.39(11) 2 .
O6 K1 As1 108.05(12) 2_655 2
O8 K1 As1 74.31(10) 4_465 2
O8 K1 As1 94.98(10) 2_655 2
O5 K1 As1 156.37(11) 4_565 2
O5 K1 As1 81.89(10) 2_556 2
O1 K1 As1 28.35(10) 2 2
O4 K1 As1 29.52(8) 2 2
O7 K1 As1 143.58(8) . 2
O6 K1 U1 22.91(11) 2_655 2_656
O8 K1 U1 156.91(10) 4_465 2_656
O8 K1 U1 81.10(10) 2_655 2_656
O5 K1 U1 77.37(11) 4_565 2_656
O5 K1 U1 96.50(11) 2_556 2_656
O1 K1 U1 99.76(11) 2 2_656
O4 K1 U1 137.67(9) 2 2_656
O7 K1 U1 35.71(7) . 2_656
As1 K1 U1 124.86(4) 2 2_656
O6 K1 U2 156.64(12) 2_655 2
O8 K1 U2 23.51(10) 4_465 2
O8 K1 U2 99.31(10) 2_655 2
O5 K1 U2 102.78(11) 4_565 2
O5 K1 U2 83.07(10) 2_556 2
O1 K1 U2 80.13(11) 2 2
O4 K1 U2 41.91(9) 2 2
O7 K1 U2 144.73(8) . 2
As1 K1 U2 54.92(2) 2 2
U1 K1 U2 179.53(4) 2_656 2
O6 K1 U1 74.10(12) 2_655 4_565
O8 K1 U1 103.72(10) 4_465 4_565
O8 K1 U1 81.49(10) 2_655 4_565
O5 K1 U1 24.31(10) 4_565 4_565
O5 K1 U1 101.76(10) 2_556 4_565
O1 K1 U1 150.44(11) 2 4_565
O4 K1 U1 152.65(9) 2 4_565
O7 K1 U1 34.78(7) . 4_565
As1 K1 U1 176.15(4) 2 4_565
U1 K1 U1 56.283(19) 2_656 4_565
U2 K1 U1 123.96(3) 2 4_565
O1 K2 O6 144.46(16) 1_655 1_556
O1 K2 O1 98.83(17) 1_655 4_666
O6 K2 O1 95.26(16) 1_556 4_666
O1 K2 O3 118.08(16) 1_655 .
O6 K2 O3 60.97(13) 1_556 .
O1 K2 O3 141.67(15) 4_666 .
O1 K2 O8 72.81(14) 1_655 .
O6 K2 O8 79.82(13) 1_556 .
O1 K2 O8 152.84(15) 4_666 .
O3 K2 O8 57.86(12) . .
O1 K2 O5 81.39(14) 1_655 1_655
O6 K2 O5 68.33(14) 1_556 1_655
O1 K2 O5 82.39(15) 4_666 1_655
O3 K2 O5 111.47(12) . 1_655
O8 K2 O5 70.92(12) . 1_655
O1 K2 O2 100.37(16) 1_655 4_565
O6 K2 O2 102.53(14) 1_556 4_565
O1 K2 O2 115.74(15) 4_666 4_565
O3 K2 O2 50.85(12) . 4_565
O8 K2 O2 91.34(13) . 4_565
O5 K2 O2 160.95(13) 1_655 4_565
O1 K2 O6 85.02(14) 1_655 4_566
O6 K2 O6 130.27(17) 1_556 4_566
O1 K2 O6 75.03(15) 4_666 4_566
O3 K2 O6 97.06(13) . 4_566
O8 K2 O6 128.19(14) . 4_566
O5 K2 O6 151.46(13) 1_655 4_566
O2 K2 O6 46.80(12) 4_565 4_566
O1 K2 As1 105.21(13) 1_655 .
O6 K2 As1 85.15(11) 1_556 .
O1 K2 As1 137.43(12) 4_666 .
O3 K2 As1 26.31(8) . .
O8 K2 As1 69.20(9) . .
O5 K2 As1 135.17(9) 1_655 .
O2 K2 As1 25.96(9) 4_565 .
O6 K2 As1 72.72(9) 4_566 .
O1 K2 U1 145.96(12) 1_655 .
O6 K2 U1 24.62(10) 1_556 .
O1 K2 U1 112.21(12) 4_666 .
O3 K2 U1 37.23(8) . .
O8 K2 U1 73.18(8) . .
O5 K2 U1 88.96(9) 1_655 .
O2 K2 U1 78.99(9) 4_565 .
O6 K2 U1 115.51(10) 4_566 .
As1 K2 U1 60.54(3) . .
O1 K2 As1 18.92(12) 1_655 1_655
O6 K2 As1 134.39(12) 1_556 1_655
O1 K2 As1 85.12(12) 4_666 1_655
O3 K2 As1 133.17(10) . 1_655
O8 K2 As1 79.82(9) . 1_655
O5 K2 As1 66.53(8) 1_655 1_655
O2 K2 As1 118.31(10) 4_565 1_655
O6 K2 As1 93.99(9) 4_566 1_655
As1 K2 As1 123.89(5) . 1_655
U1 K2 As1 148.40(5) . 1_655
O1 K2 K2 140.72(13) 1_655 4_566
O6 K2 K2 57.41(11) 1_556 4_566
O1 K2 K2 42.38(12) 4_666 4_566
O3 K2 K2 101.16(8) . 4_566
O8 K2 K2 136.72(10) . 4_566
O5 K2 K2 86.18(8) 1_655 4_566
O2 K2 K2 103.19(9) 4_565 4_566
O6 K2 K2 88.68(10) 4_566 4_566
As1 K2 K2 109.76(3) . 4_566
U1 K2 K2 70.10(3) . 4_566
As1 K2 K2 124.52(3) 1_655 4_566
O6 U1 O5 175.92(18) 1_556 .
O6 U1 O7 91.4(2) 1_556 4_566
O5 U1 O7 90.02(19) . 4_566
O6 U1 O7 86.36(19) 1_556 2_646
O5 U1 O7 97.72(19) . 2_646
O7 U1 O7 70.53(18) 4_566 2_646
O6 U1 O2 78.8(2) 1_556 .
O5 U1 O2 97.8(2) . .
O7 U1 O2 143.51(15) 4_566 .
O7 U1 O2 142.18(16) 2_646 .
O6 U1 O3 89.18(18) 1_556 .
O5 U1 O3 87.89(18) . .
O7 U1 O3 66.54(14) 4_566 .
O7 U1 O3 136.69(15) 2_646 .
O2 U1 O3 78.14(15) . .
O6 U1 O4 98.75(19) 1_556 1_556
O5 U1 O4 82.98(19) . 1_556
O7 U1 O4 133.45(15) 4_566 1_556
O7 U1 O4 65.03(14) 2_646 1_556
O2 U1 O4 82.99(15) . 1_556
O3 U1 O4 157.71(16) . 1_556
O6 U1 U1 88.63(16) 1_556 3_657
O5 U1 U1 94.76(14) . 3_657
O7 U1 U1 35.48(11) 4_566 3_657
O7 U1 U1 35.05(10) 2_646 3_657
O2 U1 U1 167.44(14) . 3_657
O3 U1 U1 101.86(10) . 3_657
O4 U1 U1 99.15(10) 1_556 3_657
O6 U1 K1 33.72(15) 1_556 2_646
O5 U1 K1 150.35(15) . 2_646
O7 U1 K1 81.58(12) 4_566 2_646
O7 U1 K1 52.66(12) 2_646 2_646
O2 U1 K1 105.86(14) . 2_646
O3 U1 K1 114.01(11) . 2_646
O4 U1 K1 82.44(12) 1_556 2_646
U1 U1 K1 62.45(2) 3_657 2_646
O6 U1 K2 39.07(15) 1_556 .
O5 U1 K2 137.34(15) . .
O7 U1 K2 85.60(11) 4_566 .
O7 U1 K2 120.27(12) 2_646 .
O2 U1 K2 64.65(13) . .
O3 U1 K2 51.64(12) . .
O4 U1 K2 128.63(12) 1_556 .
U1 U1 K2 105.29(3) 3_657 .
K1 U1 K2 70.61(4) 2_646 .
O6 U1 K1 143.16(16) 1_556 4_566
O5 U1 K1 38.58(14) . 4_566
O7 U1 K1 51.75(12) 4_566 4_566
O7 U1 K1 80.32(12) 2_646 4_566
O2 U1 K1 130.20(14) . 4_566
O3 U1 K1 77.90(11) . 4_566
O4 U1 K1 106.21(12) 1_556 4_566
U1 U1 K1 61.27(2) 3_657 4_566
K1 U1 K1 123.717(19) 2_646 4_566
K2 U1 K1 125.15(3) . 4_566
O6 U1 U2 88.49(15) 1_556 .
O5 U1 U2 90.99(14) . .
O7 U1 U2 28.30(10) 4_566 .
O7 U1 U2 98.42(10) 2_646 .
O2 U1 U2 115.55(11) . .
O3 U1 U2 38.36(10) . .
O4 U1 U2 161.20(10) 1_556 .
U1 U1 U2 63.500(6) 3_657 .
K1 U1 U2 94.600(19) 2_646 .
K2 U1 U2 66.48(3) . .
K1 U1 U2 60.136(18) 4_566 .
O8 U2 O8 180.0(3) . 3_656
O8 U2 O7 91.66(18) . 4_566
O8 U2 O7 88.34(18) 3_656 4_566
O8 U2 O7 88.34(18) . 2_645
O8 U2 O7 91.66(18) 3_656 2_645
O7 U2 O7 180.0 4_566 2_645
O8 U2 O3 94.61(17) . 3_656
O8 U2 O3 85.39(17) 3_656 3_656
O7 U2 O3 117.23(12) 4_566 3_656
O7 U2 O3 62.77(12) 2_645 3_656
O8 U2 O3 85.39(17) . .
O8 U2 O3 94.61(17) 3_656 .
O7 U2 O3 62.77(12) 4_566 .
O7 U2 O3 117.23(12) 2_645 .
O3 U2 O3 180.0 3_656 .
O8 U2 O4 93.78(18) . .
O8 U2 O4 86.22(18) 3_656 .
O7 U2 O4 118.73(12) 4_566 .
O7 U2 O4 61.27(12) 2_645 .
O3 U2 O4 123.00(13) 3_656 .
O3 U2 O4 57.00(13) . .
O8 U2 O4 86.22(18) . 3_656
O8 U2 O4 93.78(18) 3_656 3_656
O7 U2 O4 61.27(12) 4_566 3_656
O7 U2 O4 118.73(12) 2_645 3_656
O3 U2 O4 57.00(13) 3_656 3_656
O3 U2 O4 123.00(13) . 3_656
O4 U2 O4 180.00(11) . 3_656
O8 U2 As1 94.12(14) . .
O8 U2 As1 85.88(14) 3_656 .
O7 U2 As1 89.89(9) 4_566 .
O7 U2 As1 90.11(9) 2_645 .
O3 U2 As1 151.17(9) 3_656 .
O3 U2 As1 28.83(9) . .
O4 U2 As1 28.86(9) . .
O4 U2 As1 151.14(9) 3_656 .
O8 U2 As1 85.88(14) . 3_656
O8 U2 As1 94.12(14) 3_656 3_656
O7 U2 As1 90.11(9) 4_566 3_656
O7 U2 As1 89.89(9) 2_645 3_656
O3 U2 As1 28.83(9) 3_656 3_656
O3 U2 As1 151.17(9) . 3_656
O4 U2 As1 151.14(9) . 3_656
O4 U2 As1 28.86(9) 3_656 3_656
As1 U2 As1 180.00(2) . 3_656
O8 U2 K1 143.39(14) . 2_545
O8 U2 K1 36.61(14) 3_656 2_545
O7 U2 K1 106.31(12) 4_566 2_545
O7 U2 K1 73.69(12) 2_645 2_545
O3 U2 K1 104.42(10) 3_656 2_545
O3 U2 K1 75.58(10) . 2_545
O4 U2 K1 49.63(11) . 2_545
O4 U2 K1 130.37(11) 3_656 2_545
As1 U2 K1 55.30(2) . 2_545
As1 U2 K1 124.70(2) 3_656 2_545
O8 U2 K1 36.61(14) . 4_666
O8 U2 K1 143.39(14) 3_656 4_666
O7 U2 K1 73.69(12) 4_566 4_666
O7 U2 K1 106.31(12) 2_645 4_666
O3 U2 K1 75.58(10) 3_656 4_666
O3 U2 K1 104.42(10) . 4_666
O4 U2 K1 130.37(11) . 4_666
O4 U2 K1 49.63(11) 3_656 4_666
As1 U2 K1 124.70(2) . 4_666
As1 U2 K1 55.30(2) 3_656 4_666
K1 U2 K1 180.0 2_545 4_666
O1 As1 O2 114.3(3) . 4_565
O1 As1 O4 112.0(3) . .
O2 As1 O4 110.9(2) 4_565 .
O1 As1 O3 116.1(3) . .
O2 As1 O3 107.9(2) 4_565 .
O4 As1 O3 93.8(2) . .
O1 As1 U2 117.48(17) . .
O2 As1 U2 128.2(2) 4_565 .
O4 As1 U2 48.35(15) . .
O3 As1 U2 46.83(14) . .
O1 As1 K1 54.86(18) . 2_545
O2 As1 K1 150.32(18) 4_565 2_545
O4 As1 K1 60.45(17) . 2_545
O3 As1 K1 101.23(16) . 2_545
U2 As1 K1 69.78(2) . 2_545
O1 As1 K2 154.5(2) . .
O2 As1 K2 59.2(2) 4_565 .
O4 As1 K2 92.56(18) . .
O3 As1 K2 52.83(16) . .
U2 As1 K2 73.55(3) . .
K1 As1 K2 143.21(4) 2_545 .
O1 As1 K2 31.5(2) . 1_455
O2 As1 K2 109.79(19) 4_565 1_455
O4 As1 K2 135.44(17) . 1_455
O3 As1 K2 90.31(15) . 1_455
U2 As1 K2 113.62(3) . 1_455
K1 As1 K2 75.22(4) 2_545 1_455
K2 As1 K2 123.89(5) . 1_455
O1 As1 K2 36.16(19) . 4_465
O2 As1 K2 85.0(2) 4_565 4_465
O4 As1 K2 106.77(17) . 4_465
O3 As1 K2 150.20(16) . 4_465
U2 As1 K2 141.63(3) . 4_465
K1 As1 K2 72.19(4) 2_545 4_465
K2 As1 K2 143.72(2) . 4_465
K2 As1 K2 59.90(4) 1_455 4_465
As1 O1 K2 129.6(3) . 1_455
As1 O1 K2 123.6(3) . 4_465
K2 O1 K2 92.08(16) 1_455 4_465
As1 O1 K1 96.8(2) . 2_545
K2 O1 K1 110.29(18) 1_455 2_545
K2 O1 K1 101.94(19) 4_465 2_545
As1 O2 U1 153.2(3) 4_566 .
As1 O2 K2 94.8(2) 4_566 4_566
U1 O2 K2 107.17(18) . 4_566
As1 O3 U1 144.0(2) . .
As1 O3 U2 104.34(19) . .
U1 O3 U2 106.95(15) . .
As1 O3 K2 100.86(19) . .
U1 O3 K2 91.13(14) . .
U2 O3 K2 99.58(14) . .
As1 O4 U1 149.4(2) . 1_554
As1 O4 U2 102.78(19) . .
U1 O4 U2 107.44(15) 1_554 .
As1 O4 K1 90.03(19) . 2_545
U1 O4 K1 95.60(15) 1_554 2_545
U2 O4 K1 88.46(13) . 2_545
U1 O5 K1 117.1(2) . 4_566
U1 O5 K1 119.4(2) . 2_546
K1 O5 K1 91.93(14) 4_566 2_546
U1 O5 K2 125.3(2) . 1_455
K1 O5 K2 99.85(15) 4_566 1_455
K1 O5 K2 96.37(14) 2_546 1_455
U1 O6 K1 123.4(2) 1_554 2_645
U1 O6 K2 116.3(2) 1_554 1_554
K1 O6 K2 115.30(18) 2_645 1_554
U1 O6 K2 117.2(2) 1_554 4_565
K1 O6 K2 93.69(15) 2_645 4_565
K2 O6 K2 79.23(12) 1_554 4_565
U1 O7 U2 123.52(16) 4_565 2_655
U1 O7 U1 109.47(18) 4_565 2_656
U2 O7 U1 126.12(17) 2_655 2_656
U1 O7 K1 93.48(15) 4_565 .
U2 O7 K1 94.13(16) 2_655 .
U1 O7 K1 91.63(13) 2_656 .
U2 O8 K1 119.9(2) . 4_666
U2 O8 K1 119.4(2) . 2_645
K1 O8 K1 95.32(14) 4_666 2_645
U2 O8 K2 117.01(19) . .
K1 O8 K2 102.75(15) 4_666 .
K1 O8 K2 98.25(14) 2_645 .

loop_
_geom_bond_atom_site_label_1
_geom_bond_atom_site_label_2
_geom_bond_distance
_geom_bond_site_symmetry_2
K1 O6 2.591(5) 2_655
K1 O8 2.701(5) 4_465
K1 O8 2.753(4) 2_655
K1 O5 2.760(5) 4_565
K1 O5 2.784(4) 2_556
K1 O1 2.833(5) 2
K1 O4 2.993(5) 2
K1 O7 3.099(5) .
K1 As1 3.4406(14) 2
K1 U1 3.8968(13) 2_656
K1 U2 3.9272(13) 2
K1 U1 3.9398(13) 4_565
K2 O1 2.652(6) 1_655
K2 O6 2.747(5) 1_556
K2 O1 2.808(5) 4_666
K2 O3 3.065(5) .
K2 O8 3.189(5) .
K2 O5 3.253(5) 1_655
K2 O2 3.256(6) 4_565
K2 O6 3.372(5) 4_566
K2 As1 3.777(2) .
K2 U1 3.9077(17) .
K2 As1 3.911(2) 1_655
K2 K2 3.9312(14) 4_566
U1 O6 1.816(5) 1_556
U1 O5 1.822(5) .
U1 O7 2.251(4) 4_566
U1 O7 2.276(4) 2_646
U1 O2 2.293(5) .
U1 O3 2.365(4) .
U1 O4 2.388(4) 1_556
U1 U1 3.6963(4) 3_657
U1 K1 3.8968(13) 2_646
U1 K1 3.9398(13) 4_566
U1 U2 3.9743(2) .
U2 O8 1.807(5) .
U2 O8 1.807(5) 3_656
U2 O7 2.260(4) 4_566
U2 O7 2.260(4) 2_645
U2 O3 2.578(4) 3_656
U2 O3 2.578(4) .
U2 O4 2.624(4) .
U2 O4 2.624(4) 3_656
U2 As1 3.4250(6) .
U2 As1 3.4250(6) 3_656
U2 K1 3.9272(13) 2_545
U2 K1 3.9272(13) 4_666
As1 O1 1.645(5) .
As1 O2 1.659(5) 4_565
As1 O4 1.695(4) .
As1 O3 1.705(4) .
As1 K1 3.4406(14) 2_545
As1 K2 3.911(2) 1_455
As1 K2 3.963(2) 4_465
O1 K2 2.652(6) 1_455
O1 K2 2.808(5) 4_465
O1 K1 2.833(5) 2_545
O2 As1 1.659(5) 4_566
O2 K2 3.256(6) 4_566
O4 U1 2.388(4) 1_554
O4 K1 2.993(5) 2_545
O5 K1 2.760(5) 4_566
O5 K1 2.784(4) 2_546
O5 K2 3.253(5) 1_455
O6 U1 1.816(5) 1_554
O6 K1 2.591(5) 2_645
O6 K2 2.747(5) 1_554
O6 K2 3.372(5) 4_565
O7 U1 2.251(4) 4_565
O7 U2 2.260(4) 2_655
O7 U1 2.276(4) 2_656
O8 K1 2.701(5) 4_666
O8 K1 2.753(4) 2_645
